data_7007253
loop_
_publ_author_name
'Lonnon, David G.'
'Craig, Donald C.'
'Colbran, Stephen B.'

_publ_section_title
;
 Rhodium, palladium and platinum complexes of tris(pyridylalkyl)amine
 and tris(benzimidazolylmethyl)amine N4-tripodal ligands.
;
_journal_issue 31
_journal_name_full 'Dalton transactions (Cambridge, England : 2003)'
_journal_page_first 3785
_journal_page_last 3797
_journal_paper_doi 10.1039/b602556k
_journal_year 2006
_chemical_formula_moiety 'C18 H18 Cl2 N4 Rh 1+,Cl -1,3(H2 O)'
_chemical_formula_sum 'C18 H24 Cl3 N4 O3 Rh'
_chemical_formula_weight 553.7
_space_group_IT_number 2
_symmetry_cell_setting triclinic
_symmetry_space_group_name_Hall '-P 1'
_symmetry_space_group_name_H-M 'P -1'
_atom_type_scat_source 'International Tables for X-ray Crystallography, Vol. IV'
_audit_creation_method 'RAELSPUB and manual entry'
_cell_angle_alpha 70.68(4)
_cell_angle_beta 83.87(4)
_cell_angle_gamma 88.83(3)
_cell_formula_units_Z 4
_cell_length_a 8.959(4)
_cell_length_b 16.246(8)
_cell_length_c 16.345(9)
_cell_measurement_reflns_used 25
_cell_measurement_temperature 294
_cell_measurement_theta_max 20
_cell_measurement_theta_min 15
_cell_volume 2232(2)
_computing_cell_refinement 'CAD4 Version 5.0, 1989'
_computing_data_collection 'CAD4 Version 5.0, 1989'
_computing_data_reduction 'Local program'
_computing_molecular_graphics 'ORTEP-II, (Johnson, 1976)'
_computing_publication_material 'Local programs'
_computing_structure_refinement 'RAELS, (Rae, 1989)'
_computing_structure_solution 'SIR92 (Altomare et al, 1994)'
_diffrn_measurement_device_type 'Nonius CAD-4'
_diffrn_measurement_method \w--2\q
_diffrn_radiation_type 'Mo K\a'
_diffrn_radiation_wavelength 0.71073
_diffrn_reflns_av_R_equivalents 0.013
_diffrn_reflns_limit_h_max 9
_diffrn_reflns_limit_h_min -9
_diffrn_reflns_limit_k_max 17
_diffrn_reflns_limit_k_min -17
_diffrn_reflns_limit_l_max 0
_diffrn_reflns_limit_l_min -17
_diffrn_reflns_number 6065
_diffrn_reflns_theta_max 23
_diffrn_standards_decay_% 4
_diffrn_standards_interval_time 30
_diffrn_standards_number 1
_exptl_absorpt_coefficient_mu 1.141
_exptl_absorpt_correction_type none
_exptl_crystal_density_diffrn 1.65
_exptl_crystal_density_method 'not measured'
_exptl_crystal_description irregular
_exptl_crystal_F_000 1120.0
_exptl_crystal_size_rad 0.1
_refine_diff_density_max 1.28
_refine_diff_density_min -0.61
_refine_ls_extinction_method none
_refine_ls_goodness_of_fit_ref 1.88
_refine_ls_hydrogen_treatment noref
_refine_ls_number_parameters 378
_refine_ls_number_reflns 4695
_refine_ls_R_factor_gt 0.040
_refine_ls_shift/su_max 0.011
_refine_ls_structure_factor_coef F
_refine_ls_weighting_details 'w = 1/[\s^2^(F) + 0.0004F^2^]'
_refine_ls_weighting_scheme calc
_refine_ls_wR_factor_ref 0.054
_reflns_number_gt 4695
_reflns_number_total 5818
_reflns_threshold_expression I>2\s(I)
_cod_data_source_file b602556k.txt
_cod_data_source_block '[Rh(tmpa)Cl2]Cl.3H2O(DSC27)'
_cod_database_code 7007253

loop_
_symmetry_equiv_pos_site_id
_symmetry_equiv_pos_as_xyz
1 x,y,z
2 -x,-y,-z

loop_
_atom_site_label
_atom_site_fract_x
_atom_site_fract_y
_atom_site_fract_z
_atom_site_U_iso_or_equiv
_atom_site_adp_type
_atom_site_type_symbol
_atom_site_occupancy
RhA 0.76678(5) 0.35235(3) 0.42453(3) 0.0353(2) Uani Rh 1.0
Cl1A 0.8884(2) 0.4017(1) 0.2829(1) 0.0537(4) Uani Cl 1.0
Cl2A 0.7892(2) 0.4940(1) 0.4316(1) 0.0584(5) Uani Cl 1.0
N1A 0.9644(5) 0.3052(3) 0.4700(3) 0.041(1) Uani N 1.0
N2A 0.6589(5) 0.3027(3) 0.5472(3) 0.041(1) Uani N 1.0
N3A 0.5645(5) 0.3692(3) 0.3762(3) 0.040(1) Uani N 1.0
N4A 0.7411(5) 0.2295(3) 0.4231(3) 0.040(1) Uani N 1.0
C1A 0.8971(7) 0.1993(4) 0.4054(5) 0.049(2) Uani C 1.0
C2A 0.9984(7) 0.2288(4) 0.4589(4) 0.044(1) Uani C 1.0
C3A 1.1233(7) 0.1825(4) 0.4917(5) 0.056(2) Uani C 1.0
C4A 1.2118(7) 0.2167(5) 0.5369(5) 0.061(2) Uani C 1.0
C5A 1.1775(7) 0.2942(5) 0.5466(4) 0.057(1) Uani C 1.0
C6A 1.0534(7) 0.3388(4) 0.5128(4) 0.047(1) Uani C 1.0
C7A 0.6687(7) 0.1719(4) 0.5088(5) 0.050(2) Uani C 1.0
C8A 0.6237(7) 0.2179(4) 0.5720(4) 0.043(1) Uani C 1.0
C9A 0.5493(8) 0.1758(5) 0.6531(5) 0.060(2) Uani C 1.0
C10A 0.5068(9) 0.2226(6) 0.7089(5) 0.076(2) Uani C 1.0
C11A 0.5455(9) 0.3096(6) 0.6824(5) 0.074(2) Uani C 1.0
C12A 0.6212(8) 0.3482(5) 0.6010(4) 0.055(2) Uani C 1.0
C13A 0.6461(7) 0.2363(4) 0.3509(5) 0.051(2) Uani C 1.0
C14A 0.5270(7) 0.3027(4) 0.3508(4) 0.041(1) Uani C 1.0
C15A 0.3890(7) 0.3003(5) 0.3196(4) 0.052(2) Uani C 1.0
C16A 0.2923(7) 0.3683(5) 0.3128(5) 0.063(2) Uani C 1.0
C17A 0.3337(8) 0.4352(5) 0.3400(5) 0.062(2) Uani C 1.0
C18A 0.4690(7) 0.4346(4) 0.3712(4) 0.050(2) Uani C 1.0
RhB 0.70872(5) 0.33469(3) 0.00893(3) 0.0368(2) Uani Rh 1.0
Cl1B 0.5694(2) 0.3420(1) 0.1343(1) 0.0562(5) Uani Cl 1.0
Cl2B 0.7646(2) 0.4831(1) -0.0318(1) 0.0642(5) Uani Cl 1.0
N1B 0.5167(5) 0.3475(3) -0.0488(3) 0.043(1) Uani N 1.0
N2B 0.8176(5) 0.3219(3) -0.1024(3) 0.043(2) Uani N 1.0
N3B 0.8863(5) 0.2910(3) 0.0781(3) 0.043(1) Uani N 1.0
N4B 0.6679(5) 0.2049(3) 0.0407(3) 0.041(1) Uani N 1.0
C1B 0.5030(7) 0.1953(4) 0.0422(5) 0.053(2) Uani C 1.0
C2B 0.4436(7) 0.2702(4) -0.0290(4) 0.050(1) Uani C 1.0
C3B 0.3173(8) 0.2627(5) -0.0689(5) 0.069(1) Uani C 1.0
C4B 0.2666(9) 0.3381(6) -0.1267(6) 0.078(1) Uani C 1.0
C5B 0.3354(9) 0.4154(6) -0.1431(5) 0.070(1) Uani C 1.0
C6B 0.4619(7) 0.4193(4) -0.1030(4) 0.054(1) Uani C 1.0
C7B 0.7532(8) 0.1711(4) -0.0247(5) 0.057(2) Uani C 1.0
C8B 0.8113(7) 0.2404(4) -0.1060(4) 0.048(2) Uani C 1.0
C9B 0.8699(9) 0.2224(5) -0.1789(5) 0.069(2) Uani C 1.0
C10B 0.9298(9) 0.2887(7) -0.2501(5) 0.082(3) Uani C 1.0
C11B 0.9357(8) 0.3715(6) -0.2472(5) 0.074(3) Uani C 1.0
C12B 0.8787(7) 0.3872(5) -0.1716(5) 0.056(2) Uani C 1.0
C13B 0.7238(7) 0.1632(4) 0.1283(4) 0.051(2) Uani C 1.0
C14B 0.8698(7) 0.2072(4) 0.1283(4) 0.048(1) Uani C 1.0
C15B 0.9806(8) 0.1655(5) 0.1794(5) 0.059(2) Uani C 1.0
C16B 1.1101(8) 0.2117(5) 0.1788(5) 0.064(2) Uani C 1.0
C17B 1.1243(8) 0.2982(5) 0.1270(5) 0.061(1) Uani C 1.0
C18B 1.0118(7) 0.3354(4) 0.0772(5) 0.051(1) Uani C 1.0
Cl/OW1 0.3916(7) 0.0800(3) 0.3041(5) 0.170(4) Uani Cl/O1 1.0
Cl/OW2 0.4447(10) 0.0463(4) 0.9103(4) 0.203(5) Uani Cl/O2 1.0
Cl/OW3 0.6680(10) 0.0061(4) 0.3829(7) 0.327(7) Uani Cl/O3 1.0
Cl/OW4 0.1711(15) 0.0815(12) 0.8452(12) 0.284(8) Uani Cl/O4 0.5
Cl/OW4' 0.1866(17) 0.0736(12) 0.7478(12) 0.284(8) Uani Cl/O4 0.5
OW1 0.1000(7) 0.0092(4) 0.4048(5) 0.135(3) Uani O 1.0
OW2 0.0949(9) 0.0569(5) 0.0196(7) 0.199(5) Uani O 1.0
OW3 0.7176(10) 0.0023(5) 0.8296(6) 0.186(4) Uani O 1.0
OW4 0.0885(14) -0.0903(7) 0.3075(7) 0.280(6) Uani O 1.0
H1C1A 0.9328 0.2255 0.3420 0.049 Uani H 1.0
H2C1A 0.8975 0.1343 0.4224 0.049 Uani H 1.0
HC3A 1.1483 0.1256 0.4827 0.065 Uani H 1.0
HC4A 1.3010 0.1841 0.5624 0.074 Uani H 1.0
HC5A 1.2426 0.3197 0.5784 0.065 Uani H 1.0
HC6A 1.0293 0.3965 0.5202 0.051 Uani H 1.0
H1C7A 0.7411 0.1255 0.5350 0.050 Uani H 1.0
H2C7A 0.5769 0.1444 0.4984 0.050 Uani H 1.0
HC9A 0.5260 0.1119 0.6716 0.064 Uani H 1.0
HC10A 0.4494 0.1937 0.7671 0.094 Uani H 1.0
HC11A 0.5189 0.3446 0.7218 0.091 Uani H 1.0
HC12A 0.6486 0.4116 0.5817 0.056 Uani H 1.0
H1C13A 0.5979 0.1784 0.3606 0.051 Uani H 1.0
H2C13A 0.7100 0.2549 0.2937 0.051 Uani H 1.0
HC15A 0.3608 0.2496 0.3023 0.058 Uani H 1.0
HC16A 0.1942 0.3691 0.2886 0.078 Uani H 1.0
HC17A 0.2640 0.4848 0.3370 0.076 Uani H 1.0
HC18A 0.4973 0.4839 0.3906 0.055 Uani H 1.0
H1C1B 0.4529 0.1947 0.1001 0.053 Uani H 1.0
H2C1B 0.4803 0.1391 0.0330 0.053 Uani H 1.0
HC3B 0.2656 0.2052 -0.0563 0.084 Uani H 1.0
HC4B 0.1767 0.3351 -0.1570 0.098 Uani H 1.0
HC5B 0.2955 0.4696 -0.1841 0.085 Uani H 1.0
HC6B 0.5129 0.4769 -0.1148 0.058 Uani H 1.0
H1C7B 0.6851 0.1316 -0.0400 0.057 Uani H 1.0
H2C7B 0.8402 0.1372 0.0023 0.057 Uani H 1.0
HC9B 0.8688 0.1612 -0.1801 0.086 Uani H 1.0
HC10B 0.9694 0.2765 -0.3045 0.108 Uani H 1.0
HC11B 0.9805 0.4202 -0.2989 0.092 Uani H 1.0
HC12B 0.8832 0.4476 -0.1686 0.063 Uani H 1.0
H1C13B 0.7400 0.0996 0.1388 0.051 Uani H 1.0
H2C13B 0.6487 0.1707 0.1750 0.051 Uani H 1.0
HC15B 0.9678 0.1027 0.2163 0.070 Uani H 1.0
HC16B 1.1914 0.1828 0.2153 0.075 Uani H 1.0
HC17B 1.2156 0.3331 0.1258 0.072 Uani H 1.0
HC18B 1.0232 0.3977 0.0389 0.056 Uani H 1.0

loop_
_atom_site_aniso_label
_atom_site_aniso_U_11
_atom_site_aniso_U_22
_atom_site_aniso_U_33
_atom_site_aniso_U_12
_atom_site_aniso_U_13
_atom_site_aniso_U_23
_atom_site_aniso_type_symbol
RhA 0.0323(3) 0.0334(3) 0.0405(3) 0.0006(2) -0.0063(2) -0.0119(2) Rh
Cl1A 0.0413(9) 0.069(1) 0.0430(9) 0.0016(8) -0.0033(7) -0.0090(8) Cl
Cl2A 0.063(1) 0.0379(9) 0.075(1) -0.0077(8) -0.0044(9) -0.0203(9) Cl
N1A 0.038(1) 0.045(2) 0.039(2) -0.001(1) -0.007(1) -0.013(2) N
N2A 0.038(2) 0.040(2) 0.044(2) 0.003(2) -0.011(1) -0.012(1) N
N3A 0.035(1) 0.043(2) 0.041(2) 0.005(1) -0.006(1) -0.011(2) N
N4A 0.038(3) 0.038(3) 0.047(3) 0.006(2) -0.012(2) -0.019(3) N
C1A 0.043(4) 0.047(4) 0.068(5) 0.015(3) -0.023(3) -0.030(4) C
C2A 0.037(2) 0.046(2) 0.048(2) 0.004(1) -0.005(1) -0.014(2) C
C3A 0.039(2) 0.057(3) 0.066(4) 0.008(2) -0.008(2) -0.012(2) C
C4A 0.039(2) 0.072(3) 0.063(3) 0.002(2) -0.013(2) -0.006(3) C
C5A 0.042(2) 0.073(3) 0.049(3) -0.008(2) -0.012(2) -0.010(3) C
C6A 0.042(2) 0.057(2) 0.043(3) -0.008(2) -0.008(2) -0.014(2) C
C7A 0.054(4) 0.033(4) 0.062(5) -0.002(3) -0.007(4) -0.014(3) C
C8A 0.037(2) 0.041(2) 0.047(2) -0.001(2) -0.014(1) -0.004(2) C
C9A 0.054(3) 0.062(2) 0.050(2) -0.010(2) -0.009(2) -0.001(2) C
C10A 0.079(3) 0.090(3) 0.050(2) -0.014(3) 0.004(2) -0.012(2) C
C11A 0.083(3) 0.088(3) 0.052(2) -0.007(3) 0.007(2) -0.026(2) C
C12A 0.059(3) 0.060(2) 0.049(2) 0.001(2) -0.003(2) -0.023(2) C
C13A 0.043(4) 0.057(4) 0.066(5) 0.010(3) -0.022(3) -0.036(4) C
C14A 0.034(2) 0.049(2) 0.040(2) 0.001(1) -0.006(1) -0.014(2) C
C15A 0.036(2) 0.074(3) 0.045(2) -0.002(2) -0.007(2) -0.019(3) C
C16A 0.037(2) 0.091(4) 0.056(3) 0.010(2) -0.013(2) -0.018(3) C
C17A 0.043(2) 0.072(3) 0.063(3) 0.021(2) -0.010(2) -0.013(3) C
C18A 0.043(2) 0.049(2) 0.053(3) 0.012(2) -0.004(2) -0.012(2) C
RhB 0.0363(3) 0.0303(3) 0.0415(3) 0.0014(2) -0.0067(2) -0.0083(2) Rh
Cl1B 0.059(1) 0.064(1) 0.048(1) 0.0116(9) -0.0061(8) -0.0220(9) Cl
Cl2B 0.067(1) 0.0332(9) 0.090(1) -0.0008(8) -0.017(1) -0.0143(9) Cl
N1B 0.038(2) 0.045(2) 0.046(2) 0.007(1) -0.004(2) -0.014(2) N
N2B 0.034(2) 0.047(2) 0.045(2) 0.003(2) -0.006(1) -0.009(2) N
N3B 0.042(2) 0.039(2) 0.049(2) 0.004(1) -0.008(2) -0.014(2) N
N4B 0.046(3) 0.028(3) 0.044(3) -0.002(2) -0.006(2) -0.005(2) N
C1B 0.048(4) 0.040(4) 0.065(5) -0.008(3) -0.007(3) -0.011(4) C
C2B 0.038(2) 0.055(2) 0.059(2) -0.001(2) -0.006(2) -0.021(2) C
C3B 0.045(2) 0.085(3) 0.084(4) -0.001(2) -0.018(2) -0.036(3) C
C4B 0.052(2) 0.106(4) 0.085(4) 0.017(2) -0.029(3) -0.040(3) C
C5B 0.059(3) 0.087(3) 0.067(3) 0.028(2) -0.024(3) -0.025(3) C
C6B 0.051(2) 0.056(2) 0.052(3) 0.018(2) -0.011(2) -0.014(2) C
C7B 0.069(5) 0.037(4) 0.066(5) 0.002(3) 0.003(4) -0.022(4) C
C8B 0.043(2) 0.053(2) 0.050(2) 0.007(2) -0.007(1) -0.020(2) C
C9B 0.067(4) 0.088(3) 0.060(2) 0.016(3) -0.007(2) -0.038(2) C
C10B 0.069(4) 0.123(5) 0.052(2) 0.015(4) 0.001(2) -0.031(2) C
C11B 0.051(3) 0.105(4) 0.048(2) 0.002(3) 0.000(2) -0.003(2) C
C12B 0.039(3) 0.062(2) 0.051(2) -0.002(2) -0.007(2) 0.001(2) C
C13B 0.052(4) 0.038(4) 0.053(4) 0.003(3) -0.006(3) 0.000(3) C
C14B 0.049(2) 0.042(2) 0.049(2) 0.007(1) -0.010(2) -0.008(2) C
C15B 0.058(3) 0.057(2) 0.058(3) 0.016(2) -0.017(2) -0.010(2) C
C16B 0.056(2) 0.073(3) 0.067(3) 0.019(2) -0.023(2) -0.024(2) C
C17B 0.048(2) 0.068(3) 0.075(3) 0.009(2) -0.021(2) -0.031(3) C
C18B 0.043(2) 0.050(2) 0.065(3) 0.003(2) -0.013(2) -0.023(2) C
Cl/OW1 0.151(5) 0.093(4) 0.263(8) 0.007(3) -0.066(5) -0.041(4) Cl
Cl/OW2 0.352(9) 0.094(4) 0.147(6) -0.019(5) 0.022(6) -0.032(4) Cl
Cl/OW3 0.363(9) 0.123(5) 0.568(9) 0.068(5) -0.285(9) -0.144(7) Cl
Cl/OW4 0.284(8) 0.284(8) 0.284(8) 0.0045(1) -0.0301(8) -0.094(3) Cl
Cl/OW4' 0.284(8) 0.284(8) 0.284(8) 0.0045(1) -0.0301(8) -0.094(3) Cl
OW1 0.130(6) 0.095(5) 0.182(8) 0.040(5) -0.069(6) -0.036(5) O
OW2 0.152(8) 0.143(8) 0.331(9) 0.049(6) -0.081(9) -0.104(9) O
OW3 0.205(9) 0.133(8) 0.199(9) -0.014(7) -0.027(8) -0.024(7) O
OW4 0.394(9) 0.267(9) 0.184(9) -0.034(9) 0.057(9) -0.103(9) O

loop_
_atom_type_symbol
_atom_type_description
Cl/O1 0.38Cl+0.62O
Cl/O2 0.39Cl+0.61O
Cl/O3 0.64Cl+0.36O
Cl/O4 0.59Cl+0.41O

loop_
_geom_angle_atom_site_label_1
_geom_angle_atom_site_label_2
_geom_angle_atom_site_label_3
_geom_angle
_geom_angle_site_symmetry_1
_geom_angle_site_symmetry_2
_geom_angle_site_symmetry_3
_geom_angle_publ_flag
Cl1A RhA Cl2A 89.15(6) 1_555 1_555 1_555 no
Cl1A RhA N1A 89.5(1) 1_555 1_555 1_555 no
Cl1A RhA N2A 176.8(1) 1_555 1_555 1_555 no
Cl1A RhA N3A 90.2(1) 1_555 1_555 1_555 no
Cl1A RhA N4A 93.2(2) 1_555 1_555 1_555 no
Cl2A RhA N1A 98.0(1) 1_555 1_555 1_555 no
Cl2A RhA N2A 94.1(1) 1_555 1_555 1_555 no
Cl2A RhA N3A 96.5(1) 1_555 1_555 1_555 no
Cl2A RhA N4A 177.5(1) 1_555 1_555 1_555 no
N1A RhA N2A 90.3(2) 1_555 1_555 1_555 no
N1A RhA N3A 165.5(2) 1_555 1_555 1_555 no
N1A RhA N4A 82.6(2) 1_555 1_555 1_555 no
N2A RhA N3A 89.2(2) 1_555 1_555 1_555 no
N2A RhA N4A 83.6(2) 1_555 1_555 1_555 no
N3A RhA N4A 82.9(2) 1_555 1_555 1_555 no
RhA N1A C2A 112.4(4) 1_555 1_555 1_555 no
RhA N1A C6A 127.7(4) 1_555 1_555 1_555 no
C2A N1A C6A 119.7(5) 1_555 1_555 1_555 no
RhA N2A C8A 114.5(4) 1_555 1_555 1_555 no
RhA N2A C12A 125.4(4) 1_555 1_555 1_555 no
C8A N2A C12A 120.1(6) 1_555 1_555 1_555 no
RhA N3A C14A 112.3(4) 1_555 1_555 1_555 no
RhA N3A C18A 127.8(4) 1_555 1_555 1_555 no
C14A N3A C18A 119.8(5) 1_555 1_555 1_555 no
RhA N4A C1A 105.4(4) 1_555 1_555 1_555 no
RhA N4A C7A 110.7(4) 1_555 1_555 1_555 no
RhA N4A C13A 106.2(4) 1_555 1_555 1_555 no
C1A N4A C7A 110.4(5) 1_555 1_555 1_555 no
C1A N4A C13A 112.4(5) 1_555 1_555 1_555 no
C7A N4A C13A 111.4(5) 1_555 1_555 1_555 no
N4A C1A C2A 107.9(5) 1_555 1_555 1_555 no
N1A C2A C1A 115.7(5) 1_555 1_555 1_555 no
N1A C2A C3A 121.3(6) 1_555 1_555 1_555 no
C1A C2A C3A 123.0(6) 1_555 1_555 1_555 no
C2A C3A C4A 118.5(7) 1_555 1_555 1_555 no
C3A C4A C5A 119.6(6) 1_555 1_555 1_555 no
C4A C5A C6A 120.6(7) 1_555 1_555 1_555 no
N1A C6A C5A 120.4(6) 1_555 1_555 1_555 no
N4A C7A C8A 114.1(5) 1_555 1_555 1_555 no
N2A C8A C7A 117.0(5) 1_555 1_555 1_555 no
N2A C8A C9A 120.9(6) 1_555 1_555 1_555 no
C7A C8A C9A 122.1(6) 1_555 1_555 1_555 no
C8A C9A C10A 119.6(7) 1_555 1_555 1_555 no
C9A C10A C11A 118.5(7) 1_555 1_555 1_555 no
C10A C11A C12A 119.5(7) 1_555 1_555 1_555 no
N2A C12A C11A 121.5(7) 1_555 1_555 1_555 no
N4A C13A C14A 108.7(5) 1_555 1_555 1_555 no
N3A C14A C13A 116.3(5) 1_555 1_555 1_555 no
N3A C14A C15A 120.9(6) 1_555 1_555 1_555 no
C13A C14A C15A 122.6(6) 1_555 1_555 1_555 no
C14A C15A C16A 119.3(7) 1_555 1_555 1_555 no
C15A C16A C17A 118.4(6) 1_555 1_555 1_555 no
C16A C17A C18A 120.5(7) 1_555 1_555 1_555 no
N3A C18A C17A 121.1(6) 1_555 1_555 1_555 no
Cl1B RhB Cl2B 89.55(7) 1_555 1_555 1_555 no
Cl1B RhB N1B 89.0(1) 1_555 1_555 1_555 no
Cl1B RhB N2B 175.3(1) 1_555 1_555 1_555 no
Cl1B RhB N3B 89.7(2) 1_555 1_555 1_555 no
Cl1B RhB N4B 92.9(2) 1_555 1_555 1_555 no
Cl2B RhB N1B 96.6(2) 1_555 1_555 1_555 no
Cl2B RhB N2B 93.9(2) 1_555 1_555 1_555 no
Cl2B RhB N3B 97.2(1) 1_555 1_555 1_555 no
Cl2B RhB N4B 177.4(2) 1_555 1_555 1_555 no
N1B RhB N2B 87.5(2) 1_555 1_555 1_555 no
N1B RhB N3B 166.1(2) 1_555 1_555 1_555 no
N1B RhB N4B 84.3(2) 1_555 1_555 1_555 no
N2B RhB N3B 93.0(2) 1_555 1_555 1_555 no
N2B RhB N4B 83.7(2) 1_555 1_555 1_555 no
N3B RhB N4B 82.0(2) 1_555 1_555 1_555 no
RhB N1B C2B 112.0(4) 1_555 1_555 1_555 no
RhB N1B C6B 128.3(5) 1_555 1_555 1_555 no
C2B N1B C6B 119.7(6) 1_555 1_555 1_555 no
RhB N2B C8B 113.8(4) 1_555 1_555 1_555 no
RhB N2B C12B 125.9(5) 1_555 1_555 1_555 no
C8B N2B C12B 120.0(6) 1_555 1_555 1_555 no
RhB N3B C14B 112.5(4) 1_555 1_555 1_555 no
RhB N3B C18B 127.8(4) 1_555 1_555 1_555 no
C14B N3B C18B 119.7(5) 1_555 1_555 1_555 no
RhB N4B C1B 105.8(4) 1_555 1_555 1_555 no
RhB N4B C7B 109.9(4) 1_555 1_555 1_555 no
RhB N4B C13B 105.8(4) 1_555 1_555 1_555 no
C1B N4B C7B 112.1(5) 1_555 1_555 1_555 no
C1B N4B C13B 113.3(5) 1_555 1_555 1_555 no
C7B N4B C13B 109.6(5) 1_555 1_555 1_555 no
N4B C1B C2B 110.4(5) 1_555 1_555 1_555 no
N1B C2B C1B 115.5(5) 1_555 1_555 1_555 no
N1B C2B C3B 121.4(6) 1_555 1_555 1_555 no
C1B C2B C3B 123.0(6) 1_555 1_555 1_555 no
C2B C3B C4B 117.1(7) 1_555 1_555 1_555 no
C3B C4B C5B 121.4(7) 1_555 1_555 1_555 no
C4B C5B C6B 119.4(7) 1_555 1_555 1_555 no
N1B C6B C5B 120.9(7) 1_555 1_555 1_555 no
N4B C7B C8B 113.7(5) 1_555 1_555 1_555 no
N2B C8B C7B 116.5(6) 1_555 1_555 1_555 no
N2B C8B C9B 120.9(6) 1_555 1_555 1_555 no
C7B C8B C9B 122.3(6) 1_555 1_555 1_555 no
C8B C9B C10B 119.3(8) 1_555 1_555 1_555 no
C9B C10B C11B 120.1(7) 1_555 1_555 1_555 no
C10B C11B C12B 119.1(7) 1_555 1_555 1_555 no
N2B C12B C11B 120.4(7) 1_555 1_555 1_555 no
N4B C13B C14B 108.0(5) 1_555 1_555 1_555 no
N3B C14B C13B 116.4(5) 1_555 1_555 1_555 no
N3B C14B C15B 120.8(6) 1_555 1_555 1_555 no
C13B C14B C15B 122.7(6) 1_555 1_555 1_555 no
C14B C15B C16B 119.4(7) 1_555 1_555 1_555 no
C15B C16B C17B 118.8(6) 1_555 1_555 1_555 no
C16B C17B C18B 119.1(7) 1_555 1_555 1_555 no
N3B C18B C17B 122.3(6) 1_555 1_555 1_555 no

loop_
_geom_bond_atom_site_label_1
_geom_bond_atom_site_label_2
_geom_bond_distance
_geom_bond_site_symmetry_1
_geom_bond_site_symmetry_2
_geom_bond_publ_flag
RhA Cl1A 2.336(2) 1_555 1_555 no
RhA Cl2A 2.355(2) 1_555 1_555 no
RhA N1A 2.031(5) 1_555 1_555 no
RhA N2A 2.038(5) 1_555 1_555 no
RhA N3A 2.031(5) 1_555 1_555 no
RhA N4A 2.022(5) 1_555 1_555 no
N1A C2A 1.337(8) 1_555 1_555 no
N1A C6A 1.347(8) 1_555 1_555 no
N2A C8A 1.335(7) 1_555 1_555 no
N2A C12A 1.338(8) 1_555 1_555 no
N3A C14A 1.339(7) 1_555 1_555 no
N3A C18A 1.338(7) 1_555 1_555 no
N4A C1A 1.502(7) 1_555 1_555 no
N4A C7A 1.491(8) 1_555 1_555 no
N4A C13A 1.500(8) 1_555 1_555 no
C1A C2A 1.511(8) 1_555 1_555 no
C2A C3A 1.391(8) 1_555 1_555 no
C3A C4A 1.379(10) 1_555 1_555 no
C4A C5A 1.345(10) 1_555 1_555 no
C5A C6A 1.378(9) 1_555 1_555 no
C7A C8A 1.483(9) 1_555 1_555 no
C8A C9A 1.378(9) 1_555 1_555 no
C9A C10A 1.389(11) 1_555 1_555 no
C10A C11A 1.374(11) 1_555 1_555 no
C11A C12A 1.376(10) 1_555 1_555 no
C13A C14A 1.501(8) 1_555 1_555 no
C14A C15A 1.393(8) 1_555 1_555 no
C15A C16A 1.372(9) 1_555 1_555 no
C16A C17A 1.376(10) 1_555 1_555 no
C17A C18A 1.362(9) 1_555 1_555 no
RhB Cl1B 2.320(2) 1_555 1_555 no
RhB Cl2B 2.328(2) 1_555 1_555 no
RhB N1B 2.023(5) 1_555 1_555 no
RhB N2B 2.041(5) 1_555 1_555 no
RhB N3B 2.029(5) 1_555 1_555 no
RhB N4B 2.029(5) 1_555 1_555 no
N1B C2B 1.353(8) 1_555 1_555 no
N1B C6B 1.332(8) 1_555 1_555 no
N2B C8B 1.349(8) 1_555 1_555 no
N2B C12B 1.343(8) 1_555 1_555 no
N3B C14B 1.338(7) 1_555 1_555 no
N3B C18B 1.345(8) 1_555 1_555 no
N4B C1B 1.486(8) 1_555 1_555 no
N4B C7B 1.491(8) 1_555 1_555 no
N4B C13B 1.503(8) 1_555 1_555 no
C1B C2B 1.513(9) 1_555 1_555 no
C2B C3B 1.391(9) 1_555 1_555 no
C3B C4B 1.379(11) 1_555 1_555 no
C4B C5B 1.342(11) 1_555 1_555 no
C5B C6B 1.382(10) 1_555 1_555 no
C7B C8B 1.480(9) 1_555 1_555 no
C8B C9B 1.368(9) 1_555 1_555 no
C9B C10B 1.365(11) 1_555 1_555 no
C10B C11B 1.363(12) 1_555 1_555 no
C11B C12B 1.387(10) 1_555 1_555 no
C13B C14B 1.504(9) 1_555 1_555 no
C14B C15B 1.384(9) 1_555 1_555 no
C15B C16B 1.393(10) 1_555 1_555 no
C16B C17B 1.380(10) 1_555 1_555 no
C17B C18B 1.366(9) 1_555 1_555 no
